data_2235277
loop_
_publ_author_name
'Zhang, Lai-Jun'
'Chen, Fa-Yun'
'Liu, Guang-Yi'
'Chen, Xiao'
'Chen, Zhi-Feng'

_publ_section_title
;
 Dichloridobis[ethyl
 2-(2-amino-1,3-thiazol-4-yl)acetate-\k^2^<i>O</i>,<i>N</i>^3^]cadmium
;
_journal_coeditor_code VN2035
_journal_issue 6
_journal_name_full 'Acta Crystallographica Section E'
_journal_page_first m788
_journal_page_last m789
_journal_paper_doi 10.1107/S1600536812021976
_journal_volume 68
_journal_year 2012
_chemical_formula_iupac '[Cd Cl2 (C7 H10 N2 O2 S)2]'
_chemical_formula_moiety 'C14 H20 Cd Cl2 N4 O4 S2'
_chemical_formula_sum 'C14 H20 Cd Cl2 N4 O4 S2'
_chemical_formula_weight 555.76
_chemical_name_systematic
;
Dichloridobis[ethyl
2-(2-amino-1,3-thiazol-4-yl)acetate-\k^2^<i>O</i>,<i>N</i>^3^]cadmium
;
_space_group_IT_number 9
_symmetry_cell_setting monoclinic
_symmetry_space_group_name_Hall 'C -2yc'
_symmetry_space_group_name_H-M 'C 1 c 1'
_atom_sites_solution_hydrogens geom
_atom_sites_solution_primary direct
_atom_sites_solution_secondary difmap
_audit_creation_method SHELXL-97
_cell_angle_alpha 90.00
_cell_angle_beta 105.41(3)
_cell_angle_gamma 90.00
_cell_formula_units_Z 8
_cell_length_a 16.860(3)
_cell_length_b 16.630(3)
_cell_length_c 16.220(3)
_cell_measurement_reflns_used 8288
_cell_measurement_temperature 293(2)
_cell_measurement_theta_max 56.276
_cell_measurement_theta_min 4.750
_cell_volume 4384.3(15)
_computing_cell_refinement '<i>SAINT-Plus</i> (Bruker, 2007)'
_computing_data_collection '<i>APEX2</i> (Bruker, 2007)'
_computing_data_reduction '<i>SAINT-Plus</i> (Bruker, 2007)'
_computing_molecular_graphics '<i>SHELXTL</i> (Sheldrick, 2008)'
_computing_publication_material '<i>SHELXTL</i> (Sheldrick, 2008)'
_computing_structure_refinement '<i>SHELXL97</i> (Sheldrick, 2008)'
_computing_structure_solution '<i>SHELXS97</i> (Sheldrick, 2008)'
_diffrn_ambient_temperature 293(2)
_diffrn_measured_fraction_theta_full 0.965
_diffrn_measured_fraction_theta_max 0.965
_diffrn_measurement_device_type 'Bruker APEXII CCD area-detector'
_diffrn_measurement_method '\f and \w scans'
_diffrn_radiation_monochromator graphite
_diffrn_radiation_source 'fine-focus sealed tube'
_diffrn_radiation_type MoK\a
_diffrn_radiation_wavelength 0.71073
_diffrn_reflns_av_R_equivalents 0.0153
_diffrn_reflns_av_sigmaI/netI 0.0305
_diffrn_reflns_limit_h_max 22
_diffrn_reflns_limit_h_min -16
_diffrn_reflns_limit_k_max 18
_diffrn_reflns_limit_k_min -21
_diffrn_reflns_limit_l_max 20
_diffrn_reflns_limit_l_min -21
_diffrn_reflns_number 14070
_diffrn_reflns_theta_full 28.39
_diffrn_reflns_theta_max 28.39
_diffrn_reflns_theta_min 1.75
_exptl_absorpt_coefficient_mu 1.456
_exptl_absorpt_correction_T_max 0.8924
_exptl_absorpt_correction_T_min 0.8332
_exptl_absorpt_correction_type multi-scan
_exptl_absorpt_process_details '(<i>SADABS</i>; Sheldrick, 1996)'
_exptl_crystal_colour yellow
_exptl_crystal_density_diffrn 1.684
_exptl_crystal_density_method 'not measured'
_exptl_crystal_description cube
_exptl_crystal_F_000 2224
_exptl_crystal_size_max 0.13
_exptl_crystal_size_mid 0.11
_exptl_crystal_size_min 0.08
_refine_diff_density_max 0.475
_refine_diff_density_min -0.280
_refine_ls_abs_structure_details 'Flack (1983), 3396 Friedel pairs'
_refine_ls_abs_structure_Flack 0.003(12)
_refine_ls_extinction_method none
_refine_ls_goodness_of_fit_ref 1.021
_refine_ls_hydrogen_treatment constr
_refine_ls_matrix_type full
_refine_ls_number_parameters 492
_refine_ls_number_reflns 8707
_refine_ls_number_restraints 2
_refine_ls_restrained_S_all 1.021
_refine_ls_R_factor_all 0.0239
_refine_ls_R_factor_gt 0.0215
_refine_ls_shift/su_max 0.002
_refine_ls_shift/su_mean 0.000
_refine_ls_structure_factor_coef Fsqd
_refine_ls_weighting_details 'calc w=1/[\s^2^(Fo^2^)+(0.0214P)^2^+0.0000P] where P=(Fo^2^+2Fc^2^)/3'
_refine_ls_weighting_scheme calc
_refine_ls_wR_factor_gt 0.0473
_refine_ls_wR_factor_ref 0.0483
_reflns_number_gt 8223
_reflns_number_total 8707
_reflns_threshold_expression I>2sigma(I)
_cod_data_source_file vn2035.cif
_cod_data_source_block I
_cod_original_sg_symbol_H-M 'C c'
_cod_database_code 2235277
_cod_database_fobs_code 2235277

loop_
_symmetry_equiv_pos_as_xyz
'x, y, z'
'x, -y, z+1/2'
'x+1/2, y+1/2, z'
'x+1/2, -y+1/2, z+1/2'

loop_
_atom_site_type_symbol
_atom_site_label
_atom_site_fract_x
_atom_site_fract_y
_atom_site_fract_z
_atom_site_U_iso_or_equiv
_atom_site_adp_type
_atom_site_calc_flag
_atom_site_refinement_flags
_atom_site_occupancy
_atom_site_symmetry_multiplicity
Cd Cd2 0.485132(11) -0.050594(11) 0.483618(12) 0.03730(5) Uani d . 1 1
Cl Cl1 0.38342(5) -0.15043(5) 0.51743(7) 0.0622(2) Uani d . 1 1
Cl Cl2 0.60420(5) -0.05382(6) 0.61452(6) 0.0573(2) Uani d . 1 1
S S1 0.32127(6) 0.17849(6) 0.52649(8) 0.0677(3) Uani d . 1 1
S S2 0.57839(7) -0.27697(5) 0.35146(8) 0.0709(3) Uani d . 1 1
O O1 0.5970(2) 0.17949(17) 0.4071(2) 0.0845(9) Uani d . 1 1
O O2 0.35439(19) 0.00228(19) 0.21198(17) 0.0745(7) Uani d . 1 1
O O4 0.55304(17) 0.05458(14) 0.41459(17) 0.0589(6) Uani d . 1 1
O O6 0.38851(15) -0.03458(16) 0.34818(16) 0.0607(6) Uani d . 1 1
N N1 0.42536(14) 0.06974(14) 0.51274(15) 0.0370(5) Uani d . 1 1
N N2 0.53823(15) -0.13812(15) 0.39801(17) 0.0443(6) Uani d . 1 1
N N7 0.29128(17) 0.02223(16) 0.4987(2) 0.0570(8) Uani d . 1 1
H H7A 0.3046 -0.0264 0.4902 0.068 Uiso d R 1 1
H H7B 0.2415 0.0334 0.4988 0.068 Uiso d R 1 1
N N8 0.60648(19) -0.22120(17) 0.5118(2) 0.0624(8) Uani d . 1 1
H H8A 0.6041 -0.1854 0.5493 0.075 Uiso d R 1 1
H H8B 0.6295 -0.2668 0.5279 0.075 Uiso d R 1 1
C C3 0.46569(19) 0.14287(17) 0.5250(2) 0.0424(7) Uani d . 1 1
C C14 0.55607(19) 0.14566(19) 0.5285(2) 0.0493(8) Uani d . 1 1
H H14A 0.5769 0.1998 0.5420 0.059 Uiso calc R 1 1
H H14B 0.5865 0.1099 0.5730 0.059 Uiso calc R 1 1
C C18 0.34717(18) 0.07983(17) 0.51152(19) 0.0418(6) Uani d . 1 1
C C20 0.57463(19) -0.20604(18) 0.4289(2) 0.0493(8) Uani d . 1 1
C C23 0.56813(19) 0.1206(2) 0.4444(2) 0.0504(8) Uani d . 1 1
C C31 0.4774(2) -0.0671(2) 0.2587(2) 0.0584(9) Uani d . 1 1
H H31A 0.5194 -0.0257 0.2681 0.070 Uiso calc R 1 1
H H31B 0.4634 -0.0811 0.1985 0.070 Uiso calc R 1 1
C C32 0.5135(2) -0.1403(2) 0.3099(2) 0.0504(8) Uani d . 1 1
C C33 0.4027(2) -0.0327(2) 0.2788(2) 0.0510(8) Uani d . 1 1
C C35 0.4212(2) 0.2063(2) 0.5344(3) 0.0602(9) Uani d . 1 1
H H35A 0.4412 0.2586 0.5438 0.072 Uiso calc R 1 1
C C36 0.5297(2) -0.2101(3) 0.2750(3) 0.0679(11) Uani d . 1 1
H H36A 0.5160 -0.2203 0.2165 0.081 Uiso calc R 1 1
C C38 0.2991(3) 0.1286(4) 0.2447(4) 0.1113(19) Uani d . 1 1
H H38A 0.2488 0.1565 0.2427 0.167 Uiso calc R 1 1
H H38B 0.3248 0.1522 0.2043 0.167 Uiso calc R 1 1
H H38C 0.3354 0.1327 0.3012 0.167 Uiso calc R 1 1
C C39 0.2811(3) 0.0433(3) 0.2232(3) 0.0775(12) Uani d . 1 1
H H39A 0.2629 0.0174 0.2686 0.093 Uiso calc R 1 1
H H39B 0.2371 0.0394 0.1709 0.093 Uiso calc R 1 1
C C41 0.6056(4) 0.1653(3) 0.3213(4) 0.113(2) Uani d . 1 1
H H41A 0.6113 0.1082 0.3122 0.135 Uiso calc R 1 1
H H41B 0.6543 0.1924 0.3141 0.135 Uiso calc R 1 1
C C43 0.5325(5) 0.1963(5) 0.2599(5) 0.155(3) Uani d . 1 1
H H43A 0.5421 0.1983 0.2042 0.233 Uiso calc R 1 1
H H43B 0.5207 0.2494 0.2766 0.233 Uiso calc R 1 1
H H43C 0.4867 0.1616 0.2585 0.233 Uiso calc R 1 1
Cd Cd1 1.014298(12) -0.019131(11) 0.516063(12) 0.03457(5) Uani d . 1 1
Cl Cl3 1.05317(5) -0.12360(5) 0.63094(5) 0.04869(18) Uani d . 1 1
Cl Cl4 1.13217(4) 0.08244(4) 0.56401(5) 0.04280(16) Uani d . 1 1
S S3 1.18288(6) -0.11604(6) 0.34483(6) 0.0617(2) Uani d . 1 1
S S4 0.80771(6) 0.15640(6) 0.57326(9) 0.0819(4) Uani d . 1 1
O O3 0.88349(16) 0.10310(18) 0.27228(15) 0.0719(8) Uani d . 1 1
O O5 0.76489(15) -0.14017(18) 0.42157(16) 0.0714(7) Uani d . 1 1
O O7 0.89008(13) -0.09262(15) 0.43589(14) 0.0526(5) Uani d . 1 1
O O8 0.95805(15) 0.07188(14) 0.40191(15) 0.0559(6) Uani d . 1 1
N N3 0.90975(15) 0.04584(14) 0.56106(17) 0.0395(5) Uani d . 1 1
N N4 1.06655(14) -0.07518(14) 0.41083(15) 0.0386(5) Uani d . 1 1
N N5 1.17737(16) -0.13937(18) 0.50584(18) 0.0533(7) Uani d . 1 1
H H5A 1.1551 -0.1358 0.5475 0.064 Uiso d R 1 1
H H5B 1.2248 -0.1618 0.5135 0.064 Uiso d R 1 1
N N6 0.96308(16) 0.17675(17) 0.5695(2) 0.0617(8) Uani d . 1 1
H H6A 1.0110 0.1603 0.5678 0.074 Uiso d R 1 1
H H6B 0.9540 0.2274 0.5731 0.074 Uiso d R 1 1
C C7 0.90311(18) 0.12415(19) 0.5664(2) 0.0454(7) Uani d . 1 1
C C15 0.83681(18) 0.0086(2) 0.5619(2) 0.0449(7) Uani d . 1 1
C C16 1.13877(18) -0.11042(18) 0.4296(2) 0.0425(7) Uani d . 1 1
C C19 0.83232(19) -0.10455(19) 0.4647(2) 0.0476(7) Uani d . 1 1
C C24 1.0442(2) -0.0512(2) 0.3255(2) 0.0469(7) Uani d . 1 1
C C25 0.9363(2) 0.0568(2) 0.3274(2) 0.0495(8) Uani d . 1 1
C C27 0.9611(2) -0.0157(2) 0.2847(2) 0.0574(8) Uani d . 1 1
H H27A 0.9201 -0.0572 0.2818 0.069 Uiso calc R 1 1
H H27B 0.9595 -0.0011 0.2263 0.069 Uiso calc R 1 1
C C29 0.8293(2) -0.0817(2) 0.5528(2) 0.0498(8) Uani d . 1 1
H H29A 0.8739 -0.1074 0.5947 0.060 Uiso calc R 1 1
H H29B 0.7777 -0.0993 0.5626 0.060 Uiso calc R 1 1
C C30 1.0989(2) -0.0682(2) 0.2821(2) 0.0599(9) Uani d . 1 1
H H30A 1.0922 -0.0556 0.2247 0.072 Uiso calc R 1 1
C C34 0.7765(2) 0.0577(2) 0.5684(3) 0.0680(11) Uani d . 1 1
H H34A 0.7244 0.0408 0.5701 0.082 Uiso calc R 1 1
C C37 0.8494(3) 0.1722(3) 0.3080(3) 0.0815(13) Uani d . 1 1
H H37A 0.8166 0.1538 0.3452 0.098 Uiso calc R 1 1
H H37B 0.8935 0.2057 0.3412 0.098 Uiso calc R 1 1
C C40 0.7588(3) -0.1582(4) 0.3317(3) 0.121(2) Uani d . 1 1
H H40A 0.8131 -0.1707 0.3254 0.146 Uiso calc R 1 1
H H40B 0.7243 -0.2051 0.3144 0.146 Uiso calc R 1 1
C C42 0.7984(4) 0.2179(4) 0.2368(3) 0.120(2) Uani d . 1 1
H H42A 0.7847 0.2689 0.2571 0.179 Uiso calc R 1 1
H H42B 0.7489 0.1885 0.2118 0.179 Uiso calc R 1 1
H H42C 0.8281 0.2264 0.1946 0.179 Uiso calc R 1 1
C C44 0.7253(4) -0.0925(8) 0.2773(5) 0.194(5) Uani d . 1 1
H H44A 0.7089 -0.1105 0.2190 0.291 Uiso calc R 1 1
H H44B 0.7661 -0.0510 0.2832 0.291 Uiso calc R 1 1
H H44C 0.6783 -0.0715 0.2930 0.291 Uiso calc R 1 1

loop_
_atom_site_aniso_label
_atom_site_aniso_U_11
_atom_site_aniso_U_22
_atom_site_aniso_U_33
_atom_site_aniso_U_12
_atom_site_aniso_U_13
_atom_site_aniso_U_23
Cd2 0.03566(10) 0.03306(10) 0.04408(11) 0.00243(9) 0.01218(8) 0.00147(9)
Cl1 0.0430(4) 0.0399(4) 0.1096(7) 0.0052(3) 0.0305(4) 0.0189(4)
Cl2 0.0486(4) 0.0598(5) 0.0562(5) -0.0012(4) 0.0010(4) 0.0068(4)
S1 0.0590(5) 0.0406(5) 0.1071(8) 0.0101(4) 0.0285(5) -0.0137(5)
S2 0.0710(6) 0.0411(5) 0.1128(8) -0.0020(4) 0.0456(6) -0.0174(5)
O1 0.121(2) 0.0509(15) 0.103(2) -0.0169(16) 0.066(2) 0.0038(15)
O2 0.0798(18) 0.085(2) 0.0513(15) 0.0108(15) 0.0053(13) 0.0091(13)
O4 0.0739(17) 0.0446(14) 0.0666(16) -0.0107(12) 0.0334(13) -0.0010(11)
O6 0.0545(14) 0.0800(18) 0.0478(14) 0.0151(12) 0.0138(11) 0.0068(12)
N1 0.0365(12) 0.0302(12) 0.0459(13) 0.0005(10) 0.0135(10) -0.0027(10)
N2 0.0436(13) 0.0367(13) 0.0577(16) 0.0005(11) 0.0225(12) -0.0011(11)
N7 0.0408(15) 0.0421(15) 0.095(2) 0.0009(12) 0.0307(15) -0.0132(15)
N8 0.0664(18) 0.0423(16) 0.082(2) 0.0204(14) 0.0251(16) 0.0147(15)
C3 0.0473(16) 0.0349(16) 0.0437(16) -0.0024(13) 0.0097(13) -0.0022(12)
C14 0.0442(17) 0.0398(17) 0.062(2) -0.0096(14) 0.0107(14) -0.0028(14)
C18 0.0445(16) 0.0342(15) 0.0489(17) 0.0031(13) 0.0163(13) -0.0032(12)
C20 0.0430(16) 0.0352(16) 0.079(2) 0.0018(13) 0.0317(16) 0.0010(15)
C23 0.0409(16) 0.0473(19) 0.065(2) -0.0041(14) 0.0183(14) 0.0073(16)
C31 0.068(2) 0.061(2) 0.0495(19) -0.0025(18) 0.0224(17) -0.0046(16)
C32 0.0482(17) 0.0515(19) 0.056(2) -0.0060(15) 0.0213(15) -0.0058(15)
C33 0.055(2) 0.0463(18) 0.0482(19) -0.0081(14) 0.0075(15) -0.0026(14)
C35 0.060(2) 0.0325(17) 0.089(3) -0.0015(15) 0.0204(19) -0.0082(16)
C36 0.067(2) 0.068(3) 0.076(3) -0.0113(19) 0.032(2) -0.024(2)
C38 0.092(4) 0.094(4) 0.144(5) 0.006(3) 0.023(4) -0.015(4)
C39 0.055(2) 0.087(3) 0.080(3) 0.007(2) -0.001(2) 0.018(2)
C41 0.163(6) 0.089(4) 0.119(5) -0.024(4) 0.093(5) 0.010(3)
C43 0.188(8) 0.182(8) 0.095(5) 0.020(7) 0.038(5) -0.035(5)
Cd1 0.03415(9) 0.03501(10) 0.03617(9) 0.00204(9) 0.01218(7) 0.00289(8)
Cl3 0.0538(4) 0.0426(4) 0.0497(4) -0.0013(3) 0.0139(3) 0.0144(3)
Cl4 0.0347(3) 0.0369(4) 0.0590(4) 0.0000(3) 0.0164(3) 0.0013(3)
S3 0.0545(5) 0.0756(6) 0.0644(5) 0.0017(4) 0.0322(4) -0.0149(5)
S4 0.0514(5) 0.0565(6) 0.1508(11) 0.0117(4) 0.0493(6) -0.0076(6)
O3 0.0619(15) 0.101(2) 0.0495(14) 0.0320(15) 0.0092(12) 0.0130(14)
O5 0.0548(15) 0.090(2) 0.0695(17) -0.0322(14) 0.0169(12) -0.0130(14)
O7 0.0440(12) 0.0659(15) 0.0514(12) -0.0130(11) 0.0186(10) -0.0070(11)
O8 0.0655(15) 0.0555(14) 0.0442(13) 0.0079(11) 0.0100(11) 0.0085(10)
N3 0.0358(13) 0.0365(13) 0.0493(14) 0.0029(10) 0.0169(11) 0.0026(10)
N4 0.0382(13) 0.0406(13) 0.0398(13) -0.0041(10) 0.0153(10) -0.0046(10)
N5 0.0414(14) 0.0585(18) 0.0611(17) 0.0124(13) 0.0154(13) 0.0036(14)
N6 0.0426(15) 0.0356(14) 0.113(3) 0.0029(12) 0.0303(16) -0.0039(15)
C7 0.0370(15) 0.0416(17) 0.0596(19) 0.0053(13) 0.0166(14) -0.0016(14)
C15 0.0378(15) 0.0477(18) 0.0529(18) -0.0026(13) 0.0186(13) -0.0003(14)
C16 0.0378(15) 0.0375(16) 0.0547(18) -0.0035(12) 0.0165(13) -0.0075(13)
C19 0.0414(16) 0.0433(17) 0.0558(19) -0.0070(13) 0.0087(14) 0.0029(14)
C24 0.0487(17) 0.0526(18) 0.0400(16) -0.0064(14) 0.0126(13) -0.0047(13)
C25 0.0437(17) 0.060(2) 0.0475(19) 0.0031(15) 0.0170(14) 0.0151(15)
C27 0.0554(19) 0.074(2) 0.0390(17) 0.0023(18) 0.0054(14) 0.0020(16)
C29 0.0453(17) 0.0503(19) 0.0578(19) -0.0073(15) 0.0208(15) 0.0054(15)
C30 0.064(2) 0.072(2) 0.049(2) -0.0088(19) 0.0260(17) -0.0085(17)
C34 0.0437(19) 0.061(2) 0.108(3) 0.0000(17) 0.037(2) -0.003(2)
C37 0.074(3) 0.102(3) 0.070(3) 0.037(3) 0.021(2) 0.014(2)
C40 0.082(3) 0.199(7) 0.083(3) -0.081(4) 0.023(3) -0.041(4)
C42 0.127(5) 0.144(6) 0.096(4) 0.063(4) 0.044(3) 0.027(4)
C44 0.086(4) 0.386(16) 0.101(5) -0.010(6) 0.011(4) 0.101(8)

loop_
_atom_type_symbol
_atom_type_description
_atom_type_scat_dispersion_real
_atom_type_scat_dispersion_imag
_atom_type_scat_source
C C 0.0033 0.0016 'International Tables Vol C Tables 4.2.6.8 and 6.1.1.4'
H H 0.0000 0.0000 'International Tables Vol C Tables 4.2.6.8 and 6.1.1.4'
Cd Cd -0.8075 1.2024 'International Tables Vol C Tables 4.2.6.8 and 6.1.1.4'
Cl Cl 0.1484 0.1585 'International Tables Vol C Tables 4.2.6.8 and 6.1.1.4'
N N 0.0061 0.0033 'International Tables Vol C Tables 4.2.6.8 and 6.1.1.4'
O O 0.0106 0.0060 'International Tables Vol C Tables 4.2.6.8 and 6.1.1.4'
S S 0.1246 0.1234 'International Tables Vol C Tables 4.2.6.8 and 6.1.1.4'

loop_
_geom_angle_atom_site_label_1
_geom_angle_atom_site_label_2
_geom_angle_atom_site_label_3
_geom_angle
N1 Cd2 N2 154.22(9)
N1 Cd2 O6 82.23(8)
N2 Cd2 O6 78.35(9)
N1 Cd2 Cl2 97.94(6)
N2 Cd2 Cl2 98.19(7)
O6 Cd2 Cl2 169.70(7)
N1 Cd2 O4 76.50(8)
N2 Cd2 O4 82.96(8)
O6 Cd2 O4 77.97(9)
Cl2 Cd2 O4 92.02(7)
N1 Cd2 Cl1 99.37(6)
N2 Cd2 Cl1 96.17(7)
O6 Cd2 Cl1 86.37(7)
Cl2 Cd2 Cl1 103.71(3)
O4 Cd2 Cl1 164.19(7)
C35 S1 C18 89.26(15)
C36 S2 C20 88.85(18)
C23 O1 C41 117.6(3)
C33 O2 C39 117.7(3)
C23 O4 Cd2 122.1(2)
C33 O6 Cd2 127.2(2)
C18 N1 C3 109.9(2)
C18 N1 Cd2 125.78(19)
C3 N1 Cd2 123.98(18)
C20 N2 C32 110.7(3)
C20 N2 Cd2 121.2(2)
C32 N2 Cd2 124.9(2)
C18 N7 H7A 120.1
C18 N7 H7B 119.9
H7A N7 H7B 120.0
C20 N8 H8A 120.1
C20 N8 H8B 120.1
H8A N8 H8B 119.9
C35 C3 N1 116.4(3)
C35 C3 C14 124.5(3)
N1 C3 C14 119.0(3)
C23 C14 C3 109.8(3)
C23 C14 H14A 109.7
C3 C14 H14A 109.7
C23 C14 H14B 109.7
C3 C14 H14B 109.7
H14A C14 H14B 108.2
N7 C18 N1 125.2(3)
N7 C18 S1 120.9(2)
N1 C18 S1 113.9(2)
N2 C20 N8 124.5(3)
N2 C20 S2 114.2(3)
N8 C20 S2 121.3(2)
O4 C23 O1 124.3(3)
O4 C23 C14 123.9(3)
O1 C23 C14 111.8(3)
C33 C31 C32 115.4(3)
C33 C31 H31A 108.4
C32 C31 H31A 108.4
C33 C31 H31B 108.4
C32 C31 H31B 108.4
H31A C31 H31B 107.5
C36 C32 N2 114.7(3)
C36 C32 C31 124.0(3)
N2 C32 C31 121.1(3)
O6 C33 O2 123.2(3)
O6 C33 C31 125.3(3)
O2 C33 C31 111.5(3)
C3 C35 S1 110.5(2)
C3 C35 H35A 124.8
S1 C35 H35A 124.8
C32 C36 S2 111.5(3)
C32 C36 H36A 124.2
S2 C36 H36A 124.2
C39 C38 H38A 109.5
C39 C38 H38B 109.5
H38A C38 H38B 109.5
C39 C38 H38C 109.5
H38A C38 H38C 109.5
H38B C38 H38C 109.5
O2 C39 C38 110.5(4)
O2 C39 H39A 109.5
C38 C39 H39A 109.5
O2 C39 H39B 109.5
C38 C39 H39B 109.5
H39A C39 H39B 108.1
O1 C41 C43 108.4(5)
O1 C41 H41A 110.0
C43 C41 H41A 110.0
O1 C41 H41B 110.0
C43 C41 H41B 110.0
H41A C41 H41B 108.4
C41 C43 H43A 109.5
C41 C43 H43B 109.5
H43A C43 H43B 109.5
C41 C43 H43C 109.5
H43A C43 H43C 109.5
H43B C43 H43C 109.5
N4 Cd1 N3 151.71(9)
N4 Cd1 O8 80.43(8)
N3 Cd1 O8 76.84(9)
N4 Cd1 O7 81.28(8)
N3 Cd1 O7 77.87(8)
O8 Cd1 O7 78.40(9)
N4 Cd1 Cl3 101.17(7)
N3 Cd1 Cl3 99.09(7)
O8 Cd1 Cl3 171.75(6)
O7 Cd1 Cl3 93.79(6)
N4 Cd1 Cl4 94.17(6)
N3 Cd1 Cl4 100.84(6)
O8 Cd1 Cl4 86.20(7)
O7 Cd1 Cl4 164.45(6)
Cl3 Cd1 Cl4 101.69(3)
C30 S3 C16 89.15(16)
C34 S4 C7 88.83(17)
C25 O3 C37 116.7(3)
C19 O5 C40 116.5(3)
C19 O7 Cd1 122.5(2)
C25 O8 Cd1 127.3(2)
C7 N3 C15 110.7(3)
C7 N3 Cd1 124.3(2)
C15 N3 Cd1 122.8(2)
C16 N4 C24 110.4(3)
C16 N4 Cd1 121.4(2)
C24 N4 Cd1 124.2(2)
C16 N5 H5A 120.1
C16 N5 H5B 119.9
H5A N5 H5B 120.0
C7 N6 H6A 120.1
C7 N6 H6B 120.0
H6A N6 H6B 119.9
N3 C7 N6 125.4(3)
N3 C7 S4 114.2(2)
N6 C7 S4 120.4(2)
C34 C15 N3 115.3(3)
C34 C15 C29 124.9(3)
N3 C15 C29 119.8(3)
N4 C16 N5 125.0(3)
N4 C16 S3 114.1(2)
N5 C16 S3 120.9(2)
O7 C19 O5 123.1(3)
O7 C19 C29 124.5(3)
O5 C19 C29 112.4(3)
C30 C24 N4 114.9(3)
C30 C24 C27 123.1(3)
N4 C24 C27 121.7(3)
O8 C25 O3 122.1(3)
O8 C25 C27 125.9(3)
O3 C25 C27 111.9(3)
C24 C27 C25 116.9(3)
C24 C27 H27A 108.1
C25 C27 H27A 108.1
C24 C27 H27B 108.1
C25 C27 H27B 108.1
H27A C27 H27B 107.3
C19 C29 C15 108.9(3)
C19 C29 H29A 109.9
C15 C29 H29A 109.9
C19 C29 H29B 109.9
C15 C29 H29B 109.9
H29A C29 H29B 108.3
C24 C30 S3 111.4(3)
C24 C30 H30A 124.3
S3 C30 H30A 124.3
C15 C34 S4 111.0(3)
C15 C34 H34A 124.5
S4 C34 H34A 124.5
C42 C37 O3 107.8(4)
C42 C37 H37A 110.2
O3 C37 H37A 110.2
C42 C37 H37B 110.2
O3 C37 H37B 110.2
H37A C37 H37B 108.5
C44 C40 O5 111.8(7)
C44 C40 H40A 109.3
O5 C40 H40A 109.3
C44 C40 H40B 109.3
O5 C40 H40B 109.3
H40A C40 H40B 107.9
C37 C42 H42A 109.5
C37 C42 H42B 109.5
H42A C42 H42B 109.5
C37 C42 H42C 109.5
H42A C42 H42C 109.5
H42B C42 H42C 109.5
C40 C44 H44A 109.5
C40 C44 H44B 109.5
H44A C44 H44B 109.5
C40 C44 H44C 109.5
H44A C44 H44C 109.5
H44B C44 H44C 109.5

loop_
_geom_bond_atom_site_label_1
_geom_bond_atom_site_label_2
_geom_bond_distance
_geom_bond_publ_flag
Cd1 N3 2.343(2) y
Cd1 N4 2.315(2) y
Cd1 O7 2.475(2) y
Cd1 O8 2.384(2) y
Cd1 Cl3 2.5041(8) y
Cd1 Cl4 2.5664(8) y
Cd2 N1 2.344(2) y
Cd2 N2 2.347(2) y
Cd2 O4 2.511(2) y
Cd2 O6 2.377(3) y
Cd2 Cl1 2.5491(9) y
Cd2 Cl2 2.5051(12) y
S1 C35 1.719(4) ?
S1 C18 1.731(3) ?
S2 C36 1.706(5) ?
S2 C20 1.736(3) ?
O1 C23 1.310(4) ?
O1 C41 1.456(6) ?
O2 C33 1.307(4) ?
O2 C39 1.465(5) ?
O4 C23 1.200(4) ?
O6 C33 1.212(4) ?
N1 C18 1.324(4) ?
N1 C3 1.382(4) ?
N2 C20 1.319(4) ?
N2 C32 1.379(4) ?
N7 C18 1.321(4) ?
N7 H7A 0.8602 ?
N7 H7B 0.8600 ?
N8 C20 1.334(5) ?
N8 H8A 0.8596 ?
N8 H8B 0.8602 ?
C3 C35 1.327(4) ?
C3 C14 1.511(4) ?
C14 C23 1.491(5) ?
C14 H14A 0.9700 ?
C14 H14B 0.9700 ?
C31 C33 1.496(5) ?
C31 C32 1.507(5) ?
C31 H31A 0.9700 ?
C31 H31B 0.9700 ?
C32 C36 1.350(5) ?
C35 H35A 0.9300 ?
C36 H36A 0.9300 ?
C38 C39 1.473(7) ?
C38 H38A 0.9600 ?
C38 H38B 0.9600 ?
C38 H38C 0.9600 ?
C39 H39A 0.9700 ?
C39 H39B 0.9700 ?
C41 C43 1.457(9) ?
C41 H41A 0.9700 ?
C41 H41B 0.9700 ?
C43 H43A 0.9600 ?
C43 H43B 0.9600 ?
C43 H43C 0.9600 ?
S3 C30 1.705(4) ?
S3 C16 1.730(3) ?
S4 C34 1.720(4) ?
S4 C7 1.727(3) ?
O3 C25 1.327(4) ?
O3 C37 1.472(5) ?
O5 C19 1.307(4) ?
O5 C40 1.465(6) ?
O7 C19 1.203(4) ?
O8 C25 1.193(4) ?
N3 C7 1.312(4) ?
N3 C15 1.380(4) ?
N4 C16 1.312(4) ?
N4 C24 1.393(4) ?
N5 C16 1.326(4) ?
N5 H5A 0.8579 ?
N5 H5B 0.8610 ?
N6 C7 1.328(4) ?
N6 H6A 0.8603 ?
N6 H6B 0.8609 ?
C15 C34 1.330(5) ?
C15 C29 1.510(5) ?
C19 C29 1.493(5) ?
C24 C30 1.332(5) ?
C24 C27 1.501(5) ?
C25 C27 1.504(5) ?
C27 H27A 0.9700 ?
C27 H27B 0.9700 ?
C29 H29A 0.9700 ?
C29 H29B 0.9700 ?
C30 H30A 0.9300 ?
C34 H34A 0.9300 ?
C37 C42 1.457(6) ?
C37 H37A 0.9700 ?
C37 H37B 0.9700 ?
C40 C44 1.423(10) ?
C40 H40A 0.9700 ?
C40 H40B 0.9700 ?
C42 H42A 0.9600 ?
C42 H42B 0.9600 ?
C42 H42C 0.9600 ?
C44 H44A 0.9600 ?
C44 H44B 0.9600 ?
C44 H44C 0.9600 ?

loop_
_geom_hbond_atom_site_label_D
_geom_hbond_atom_site_label_H
_geom_hbond_atom_site_label_A
_geom_hbond_site_symmetry_A
_geom_hbond_distance_DH
_geom_hbond_distance_HA
_geom_hbond_distance_DA
_geom_hbond_angle_DHA
N5 H5A Cl3 . 0.86 2.46 3.291(3) 162.6
N6 H6A Cl4 . 0.86 2.43 3.277(3) 166.6
N7 H7A Cl1 . 0.86 2.43 3.242(3) 157.3
N8 H8A Cl2 . 0.86 2.43 3.248(3) 159.6
C14 H14B Cl2 . 0.97 2.80 3.607(3) 141
C34 H34A Cl2 . 0.93 2.81 3.687(4) 158
N5 H5B Cl1 1_655 0.86 2.67 3.435(3) 149.4
N6 H6B Cl1 3 0.86 2.41 3.189(3) 151.7
N8 H8B Cl4 3_445 0.86 2.57 3.373(3) 155.2
C35 H35A Cl3 3_455 0.93 2.82 3.681(4) 153

loop_
_geom_torsion_atom_site_label_1
_geom_torsion_atom_site_label_2
_geom_torsion_atom_site_label_3
_geom_torsion_atom_site_label_4
_geom_torsion
N1 Cd2 O4 C23 34.1(3)
N2 Cd2 O4 C23 -161.6(3)
O6 Cd2 O4 C23 118.9(3)
Cl2 Cd2 O4 C23 -63.6(3)
Cl1 Cd2 O4 C23 110.6(3)
N1 Cd2 O6 C33 124.6(3)
N2 Cd2 O6 C33 -38.3(3)
Cl2 Cd2 O6 C33 33.0(6)
O4 Cd2 O6 C33 46.9(3)
Cl1 Cd2 O6 C33 -135.4(3)
N2 Cd2 N1 C18 102.8(3)
O6 Cd2 N1 C18 61.4(2)
Cl2 Cd2 N1 C18 -129.0(2)
O4 Cd2 N1 C18 140.9(3)
Cl1 Cd2 N1 C18 -23.6(2)
N2 Cd2 N1 C3 -70.1(3)
O6 Cd2 N1 C3 -111.4(2)
Cl2 Cd2 N1 C3 58.2(2)
O4 Cd2 N1 C3 -32.0(2)
Cl1 Cd2 N1 C3 163.6(2)
N1 Cd2 N2 C20 173.0(2)
O6 Cd2 N2 C20 -145.1(2)
Cl2 Cd2 N2 C20 44.7(2)
O4 Cd2 N2 C20 135.8(2)
Cl1 Cd2 N2 C20 -60.1(2)
N1 Cd2 N2 C32 -29.3(4)
O6 Cd2 N2 C32 12.6(2)
Cl2 Cd2 N2 C32 -157.5(2)
O4 Cd2 N2 C32 -66.5(2)
Cl1 Cd2 N2 C32 97.6(2)
C18 N1 C3 C35 1.1(4)
Cd2 N1 C3 C35 175.0(2)
C18 N1 C3 C14 -179.9(3)
Cd2 N1 C3 C14 -6.1(4)
C35 C3 C14 C23 -117.1(4)
N1 C3 C14 C23 64.0(4)
C3 N1 C18 N7 178.1(3)
Cd2 N1 C18 N7 4.3(5)
C3 N1 C18 S1 -0.7(3)
Cd2 N1 C18 S1 -174.40(13)
C35 S1 C18 N7 -178.7(3)
C35 S1 C18 N1 0.1(3)
C32 N2 C20 N8 178.7(3)
Cd2 N2 C20 N8 -20.7(4)
C32 N2 C20 S2 -1.3(3)
Cd2 N2 C20 S2 159.31(14)
C36 S2 C20 N2 0.8(3)
C36 S2 C20 N8 -179.2(3)
Cd2 O4 C23 O1 -174.0(3)
Cd2 O4 C23 C14 5.9(5)
C41 O1 C23 O4 4.6(6)
C41 O1 C23 C14 -175.3(4)
C3 C14 C23 O4 -64.5(5)
C3 C14 C23 O1 115.4(3)
C20 N2 C32 C36 1.3(4)
Cd2 N2 C32 C36 -158.5(2)
C20 N2 C32 C31 -174.2(3)
Cd2 N2 C32 C31 26.1(4)
C33 C31 C32 C36 127.5(4)
C33 C31 C32 N2 -57.5(4)
Cd2 O6 C33 O2 -155.9(3)
Cd2 O6 C33 C31 22.2(5)
C39 O2 C33 O6 2.2(5)
C39 O2 C33 C31 -176.2(3)
C32 C31 C33 O6 31.3(5)
C32 C31 C33 O2 -150.3(3)
N1 C3 C35 S1 -1.0(4)
C14 C3 C35 S1 -179.9(3)
C18 S1 C35 C3 0.5(3)
N2 C32 C36 S2 -0.7(4)
C31 C32 C36 S2 174.6(3)
C20 S2 C36 C32 -0.1(3)
C33 O2 C39 C38 91.7(5)
C23 O1 C41 C43 95.7(6)
N4 Cd1 O7 C19 165.4(3)
N3 Cd1 O7 C19 -33.8(3)
O8 Cd1 O7 C19 -112.6(3)
Cl3 Cd1 O7 C19 64.7(3)
Cl4 Cd1 O7 C19 -120.6(3)
N4 Cd1 O8 C25 33.3(3)
N3 Cd1 O8 C25 -129.8(3)
O7 Cd1 O8 C25 -49.7(3)
Cl4 Cd1 O8 C25 128.2(3)
N4 Cd1 N3 C7 -91.3(3)
O8 Cd1 N3 C7 -53.9(3)
O7 Cd1 N3 C7 -134.7(3)
Cl3 Cd1 N3 C7 133.4(3)
Cl4 Cd1 N3 C7 29.5(3)
N4 Cd1 N3 C15 70.0(3)
O8 Cd1 N3 C15 107.4(2)
O7 Cd1 N3 C15 26.7(2)
Cl3 Cd1 N3 C15 -65.3(2)
Cl4 Cd1 N3 C15 -169.2(2)
N3 Cd1 N4 C16 -176.6(2)
O8 Cd1 N4 C16 146.6(2)
O7 Cd1 N4 C16 -133.8(2)
Cl3 Cd1 N4 C16 -41.6(2)
Cl4 Cd1 N4 C16 61.2(2)
N3 Cd1 N4 C24 28.4(3)
O8 Cd1 N4 C24 -8.4(2)
O7 Cd1 N4 C24 71.2(2)
Cl3 Cd1 N4 C24 163.4(2)
Cl4 Cd1 N4 C24 -93.8(2)
C15 N3 C7 N6 178.1(3)
Cd1 N3 C7 N6 -18.6(5)
C15 N3 C7 S4 0.3(4)
Cd1 N3 C7 S4 163.56(15)
C34 S4 C7 N3 0.0(3)
C34 S4 C7 N6 -178.0(3)
C7 N3 C15 C34 -0.5(4)
Cd1 N3 C15 C34 -164.0(3)
C7 N3 C15 C29 177.6(3)
Cd1 N3 C15 C29 14.0(4)
C24 N4 C16 N5 179.4(3)
Cd1 N4 C16 N5 21.3(4)
C24 N4 C16 S3 0.0(3)
Cd1 N4 C16 S3 -158.08(14)
C30 S3 C16 N4 0.0(3)
C30 S3 C16 N5 -179.3(3)
Cd1 O7 C19 O5 176.9(2)
Cd1 O7 C19 C29 -3.8(4)
C40 O5 C19 O7 -6.2(6)
C40 O5 C19 C29 174.4(4)
C16 N4 C24 C30 -0.1(4)
Cd1 N4 C24 C30 157.3(2)
C16 N4 C24 C27 174.6(3)
Cd1 N4 C24 C27 -28.0(4)
Cd1 O8 C25 O3 158.4(2)
Cd1 O8 C25 C27 -19.4(5)
C37 O3 C25 O8 -3.1(5)
C37 O3 C25 C27 175.0(3)
C30 C24 C27 C25 -130.4(4)
N4 C24 C27 C25 55.3(5)
O8 C25 C27 C24 -29.2(5)
O3 C25 C27 C24 152.9(3)
O7 C19 C29 C15 62.1(4)
O5 C19 C29 C15 -118.6(3)
C34 C15 C29 C19 110.3(4)
N3 C15 C29 C19 -67.5(4)
N4 C24 C30 S3 0.1(4)
C27 C24 C30 S3 -174.5(3)
C16 S3 C30 C24 -0.1(3)
N3 C15 C34 S4 0.5(4)
C29 C15 C34 S4 -177.5(3)
C7 S4 C34 C15 -0.2(3)
C25 O3 C37 C42 175.8(4)
C19 O5 C40 C44 -87.5(5)
